data_2220795
loop_
_publ_author_name
'Uta, Kazuya'
'Mizuguchi, Jin'

_publ_section_title
;
 Benzyltributylammonium 4,6-dihydroxynaphthalene-2-sulfonate
;
_journal_coeditor_code HB2891
_journal_issue 2
_journal_name_full 'Acta Crystallographica Section E'
_journal_page_first o322
_journal_paper_doi 10.1107/S1600536809000415
_journal_volume 65
_journal_year 2009
_chemical_formula_iupac 'C19 H34 N +, C10 H7 O5 S -'
_chemical_formula_moiety 'C19 H34 N +, C10 H7 O5 S -'
_chemical_formula_sum 'C29 H41 N O5 S'
_chemical_formula_weight 515.70
_chemical_name_systematic
;
Benzyltributylammonium 4,6-dihydroxynaphthalene-2-sulfonate
;
_space_group_IT_number 61
_symmetry_cell_setting orthorhombic
_symmetry_space_group_name_Hall '-P 2ac 2ab'
_symmetry_space_group_name_H-M 'P b c a'
_cell_angle_alpha 90.0000
_cell_angle_beta 90.0000
_cell_angle_gamma 90.0000
_cell_formula_units_Z 8
_cell_length_a 18.6976(3)
_cell_length_b 15.3045(2)
_cell_length_c 19.7287(3)
_cell_measurement_reflns_used 29523
_cell_measurement_temperature 296.1
_cell_measurement_theta_max 68.2
_cell_measurement_theta_min 3.3
_cell_volume 5645.51(14)
_computing_cell_refinement 'PROCESS-AUTO (Rigaku, 2006)'
_computing_data_collection 'PROCESS-AUTO (Rigaku, 2006)'
_computing_data_reduction 'CrystalStructure (Rigaku, 2006)'
_computing_molecular_graphics 'ORTEPIII (Burnett & Johnson, 1996)'
_computing_publication_material 'CrystalStructure (Rigaku, 2006)'
_computing_structure_refinement 'SHELXL97 (Sheldrick, 2008)'
_computing_structure_solution 'SIR2004 (Burla <i>et al.</i>,  2003)'
_diffrn_detector_area_resol_mean 10.00
_diffrn_measured_fraction_theta_full 0.996
_diffrn_measured_fraction_theta_max 0.996
_diffrn_measurement_device_type 'Rigaku R-AXIS RAPID'
_diffrn_measurement_method \w
_diffrn_radiation_type 'Cu K\a'
_diffrn_radiation_wavelength 1.54187
_diffrn_reflns_av_R_equivalents 0.070
_diffrn_reflns_limit_h_max 22
_diffrn_reflns_limit_h_min -22
_diffrn_reflns_limit_k_max 18
_diffrn_reflns_limit_k_min -18
_diffrn_reflns_limit_l_max 23
_diffrn_reflns_limit_l_min -23
_diffrn_reflns_number 49979
_diffrn_reflns_theta_full 68.21
_diffrn_reflns_theta_max 68.21
_exptl_absorpt_coefficient_mu 1.317
_exptl_absorpt_correction_T_max 0.517
_exptl_absorpt_correction_T_min 0.425
_exptl_absorpt_correction_type multi-scan
_exptl_absorpt_process_details '(ABSCOR; Higashi, 1995)'
_exptl_crystal_colour colourless
_exptl_crystal_density_diffrn 1.214
_exptl_crystal_density_method 'not measured'
_exptl_crystal_description block
_exptl_crystal_F_000 2224.00
_exptl_crystal_size_max 0.50
_exptl_crystal_size_mid 0.45
_exptl_crystal_size_min 0.40
_refine_diff_density_max 0.46
_refine_diff_density_min -1.55
_refine_ls_extinction_method none
_refine_ls_goodness_of_fit_ref 1.492
_refine_ls_hydrogen_treatment constr
_refine_ls_number_parameters 332
_refine_ls_number_reflns 5149
_refine_ls_R_factor_gt 0.1962
_refine_ls_shift/su_max 0.0000
_refine_ls_structure_factor_coef Fsqd
_refine_ls_weighting_details 'w = 1/[\s^2^(Fo^2^)+(0.3P)^2^] where P=(Fo^2^+2Fc^2^)/3'
_refine_ls_weighting_scheme calc
_refine_ls_wR_factor_ref 0.5472
_reflns_number_gt 2937
_reflns_number_total 5149
_reflns_threshold_expression F^2^>2\s(F^2^)
_cod_data_source_file hb2891.cif
_cod_data_source_block I
_cod_database_code 2220795
_cod_database_fobs_code 2220795

loop_
_symmetry_equiv_pos_site_id
_symmetry_equiv_pos_as_xyz
1 +X,+Y,+Z
2 1/2-X,1/2+Y,+Z
3 +X,1/2-Y,1/2+Z
4 1/2-X,-Y,1/2+Z
5 -X,-Y,-Z
6 1/2+X,1/2-Y,-Z
7 -X,1/2+Y,1/2-Z
8 1/2+X,+Y,1/2-Z

loop_
_atom_site_type_symbol
_atom_site_label
_atom_site_fract_x
_atom_site_fract_y
_atom_site_fract_z
_atom_site_U_iso_or_equiv
_atom_site_adp_type
_atom_site_calc_flag
_atom_site_refinement_flags
_atom_site_occupancy
_atom_site_disorder_assembly
_atom_site_disorder_group
S S1 0.57640(9) -0.08254(12) 0.11259(8) 0.0863(7) Uani d . 1.00 . .
O O1 0.5860(2) -0.1387(3) 0.0538(2) 0.1069(16) Uani d . 1.00 . .
O O2 0.6038(2) 0.0070(3) 0.1008(2) 0.0958(13) Uani d . 1.00 . .
O O3 0.6031(2) -0.1202(3) 0.1753(2) 0.0985(14) Uani d . 1.00 . .
O O4 0.3225(2) -0.0388(3) 0.0178(2) 0.1020(14) Uani d . 1.00 . .
O O5 0.1550(2) -0.0580(3) 0.2110(2) 0.1031(14) Uani d . 1.00 . .
N N1 0.4640(2) 0.2386(3) 0.1198(2) 0.0886(15) Uani d . 1.00 . .
C C1 0.6461(4) 0.2299(6) 0.1023(4) 0.120(2) Uani d . 1.00 . .
C C2 0.7111(5) 0.2710(8) 0.0881(6) 0.141(3) Uani d . 1.00 . .
C C3 0.7168(7) 0.3210(8) 0.0321(7) 0.161(4) Uani d . 1.00 . .
C C4 0.6604(6) 0.3332(8) -0.0113(7) 0.157(3) Uani d . 1.00 . .
C C5 0.5955(5) 0.2916(7) 0.0026(5) 0.134(3) Uani d . 1.00 . .
C C6 0.5872(3) 0.2396(5) 0.0600(4) 0.098(2) Uani d . 1.00 . .
C C7 0.5181(3) 0.1910(5) 0.0727(3) 0.098(2) Uani d . 1.00 . .
C C8 0.4935(4) 0.2484(5) 0.1924(3) 0.100(2) Uani d . 1.00 . .
C C9 0.5092(5) 0.1646(6) 0.2294(3) 0.121(2) Uani d . 1.00 . .
C C10 0.5168(6) 0.1769(6) 0.3031(4) 0.134(3) Uani d . 1.00 . .
C C11 0.5276(6) 0.0902(6) 0.3404(5) 0.144(3) Uani d . 1.00 . .
C C12 0.4475(4) 0.3312(4) 0.0937(3) 0.0960(19) Uani d . 1.00 . .
C C13 0.4049(4) 0.3341(4) 0.0280(4) 0.105(2) Uani d . 1.00 . .
C C14 0.4016(5) 0.4253(5) 0.0017(4) 0.117(2) Uani d . 1.00 . .
C C15 0.3534(6) 0.4327(7) -0.0593(5) 0.146(3) Uani d . 1.00 . .
C C16 0.3975(3) 0.1816(5) 0.1193(4) 0.102(2) Uani d . 1.00 . .
C C17 0.3383(4) 0.2173(5) 0.1649(5) 0.136(3) Uani d . 1.00 . .
C C18A 0.2950(11) 0.1572(10) 0.1998(15) 0.136(3) Uani d PDU 0.53 A 1
C C18B 0.2741(8) 0.1655(15) 0.1599(12) 0.123(6) Uani d PDU 0.47 A 2
C C19A 0.2290(14) 0.2034(18) 0.230(2) 0.190(7) Uani d PDU 0.53 A 1
C C19B 0.2168(17) 0.163(2) 0.217(2) 0.190(7) Uani d PDU 0.47 A 2
C C20 0.4837(3) -0.0710(4) 0.1227(3) 0.0823(17) Uani d . 1.00 . .
C C21 0.4407(3) -0.0583(4) 0.0648(3) 0.0859(16) Uani d . 1.00 . .
C C22 0.3669(3) -0.0524(4) 0.0723(3) 0.0809(15) Uani d . 1.00 . .
C C23 0.3341(3) -0.0600(3) 0.1368(2) 0.0770(14) Uani d . 1.00 . .
C C24 0.2586(3) -0.0569(4) 0.1444(3) 0.0860(17) Uani d . 1.00 . .
C C25 0.2293(3) -0.0607(4) 0.2068(3) 0.0840(16) Uani d . 1.00 . .
C C26 0.2706(4) -0.0672(4) 0.2650(3) 0.0964(19) Uani d . 1.00 . .
C C27 0.3450(3) -0.0732(4) 0.2580(3) 0.0898(18) Uani d . 1.00 . .
C C28 0.3771(3) -0.0692(4) 0.1947(2) 0.0793(15) Uani d . 1.00 . .
C C29 0.4536(3) -0.0750(4) 0.1870(3) 0.0824(16) Uani d . 1.00 . .
H H1 0.6421 0.1954 0.1409 0.144 Uiso c R 1.00 . .
H H2 0.7500 0.2639 0.1170 0.169 Uiso c R 1.00 . .
H H3 0.7603 0.3480 0.0227 0.193 Uiso c R 1.00 . .
H H4 0.6653 0.3686 -0.0494 0.188 Uiso c R 1.00 . .
H H4O 0.3466 -0.0336 -0.0167 0.122 Uiso c R 1.00 . .
H H5 0.5572 0.2987 -0.0270 0.161 Uiso c R 1.00 . .
H H5O 0.1428 -0.0617 0.2508 0.124 Uiso c R 1.00 . .
H H7A 0.5294 0.1347 0.0925 0.118 Uiso c R 1.00 . .
H H7B 0.4952 0.1802 0.0294 0.118 Uiso c R 1.00 . .
H H8A 0.5372 0.2824 0.1903 0.119 Uiso c R 1.00 . .
H H8B 0.4592 0.2816 0.2188 0.119 Uiso c R 1.00 . .
H H9A 0.4709 0.1234 0.2208 0.145 Uiso c R 1.00 . .
H H9B 0.5531 0.1397 0.2116 0.145 Uiso c R 1.00 . .
H H10A 0.4742 0.2054 0.3205 0.160 Uiso c R 1.00 . .
H H10B 0.5573 0.2148 0.3119 0.160 Uiso c R 1.00 . .
H H11A 0.4981 0.0461 0.3202 0.217 Uiso c R 1.00 . .
H H11B 0.5147 0.0972 0.3872 0.217 Uiso c R 1.00 . .
H H11C 0.5769 0.0731 0.3373 0.217 Uiso c R 1.00 . .
H H12A 0.4210 0.3624 0.1284 0.115 Uiso c R 1.00 . .
H H12B 0.4923 0.3619 0.0868 0.115 Uiso c R 1.00 . .
H H13A 0.4274 0.2966 -0.0055 0.126 Uiso c R 1.00 . .
H H13B 0.3569 0.3125 0.0360 0.126 Uiso c R 1.00 . .
H H14A 0.4493 0.4444 -0.0105 0.140 Uiso c R 1.00 . .
H H14B 0.3841 0.4636 0.0372 0.140 Uiso c R 1.00 . .
H H15A 0.3689 0.3924 -0.0935 0.218 Uiso c R 1.00 . .
H H15B 0.3554 0.4912 -0.0768 0.218 Uiso c R 1.00 . .
H H15C 0.3051 0.4192 -0.0463 0.218 Uiso c R 1.00 . .
H H16A 0.4101 0.1233 0.1343 0.123 Uiso c R 1.00 . .
H H16B 0.3796 0.1773 0.0733 0.123 Uiso c R 1.00 . .
H H17A 0.3603 0.2553 0.1983 0.163 Uiso c PR 0.53 A 1
H H17B 0.3073 0.2534 0.1372 0.163 Uiso c PR 0.53 A 1
H H17C 0.3547 0.2175 0.2116 0.163 Uiso c PR 0.47 A 2
H H17D 0.3277 0.2771 0.1521 0.163 Uiso c PR 0.47 A 2
H H18A 0.3224 0.1302 0.2359 0.163 Uiso c PR 0.53 A 1
H H18B 0.2796 0.1116 0.1690 0.163 Uiso c PR 0.53 A 1
H H18C 0.2891 0.1056 0.1525 0.148 Uiso c PR 0.47 A 2
H H18D 0.2497 0.1839 0.1189 0.148 Uiso c PR 0.47 A 2
H H19A 0.2411 0.2277 0.2733 0.284 Uiso c PR 0.53 A 1
H H19B 0.1909 0.1620 0.2352 0.284 Uiso c PR 0.53 A 1
H H19C 0.2140 0.2494 0.2000 0.284 Uiso c PR 0.53 A 1
H H19D 0.2180 0.2174 0.2419 0.284 Uiso c PR 0.47 A 2
H H19E 0.2269 0.1158 0.2476 0.284 Uiso c PR 0.47 A 2
H H19F 0.1702 0.1554 0.1977 0.284 Uiso c PR 0.47 A 2
H H21 0.4614 -0.0538 0.0221 0.103 Uiso c R 1.00 . .
H H24 0.2294 -0.0523 0.1065 0.103 Uiso c R 1.00 . .
H H26 0.2494 -0.0675 0.3076 0.116 Uiso c R 1.00 . .
H H27 0.3732 -0.0800 0.2964 0.108 Uiso c R 1.00 . .
H H29 0.4826 -0.0815 0.2249 0.099 Uiso c R 1.00 . .

loop_
_atom_site_aniso_label
_atom_site_aniso_U_11
_atom_site_aniso_U_22
_atom_site_aniso_U_33
_atom_site_aniso_U_12
_atom_site_aniso_U_13
_atom_site_aniso_U_23
S1 0.0805(10) 0.1074(13) 0.0711(11) 0.0042(7) -0.0076(6) -0.0044(7)
O1 0.091(2) 0.143(4) 0.087(2) 0.019(2) -0.004(2) -0.046(2)
O2 0.091(2) 0.104(3) 0.092(2) -0.019(2) 0.003(2) 0.011(2)
O3 0.084(2) 0.134(3) 0.077(2) 0.004(2) -0.015(2) 0.015(2)
O4 0.090(2) 0.151(4) 0.065(2) -0.001(2) -0.004(2) 0.012(2)
O5 0.076(2) 0.145(3) 0.088(3) 0.001(2) 0.008(2) 0.002(2)
N1 0.089(3) 0.095(3) 0.082(3) 0.004(2) 0.003(2) -0.010(2)
C1 0.108(5) 0.152(7) 0.100(5) -0.010(5) -0.010(4) -0.016(4)
C2 0.105(5) 0.191(10) 0.127(7) -0.024(6) 0.005(5) -0.034(7)
C3 0.130(8) 0.159(9) 0.195(13) -0.013(7) 0.046(9) -0.017(9)
C4 0.126(7) 0.178(9) 0.165(9) -0.004(7) 0.033(7) 0.033(8)
C5 0.124(6) 0.173(8) 0.106(6) 0.012(6) 0.019(5) 0.017(6)
C6 0.090(4) 0.110(5) 0.094(4) 0.007(3) 0.004(3) -0.020(3)
C7 0.084(3) 0.117(5) 0.093(4) 0.005(3) 0.010(3) -0.021(3)
C8 0.114(5) 0.107(4) 0.077(4) 0.004(3) 0.004(3) -0.016(3)
C9 0.150(7) 0.128(6) 0.085(5) 0.017(5) -0.010(4) -0.004(4)
C10 0.176(8) 0.128(6) 0.097(6) 0.036(6) -0.006(5) -0.006(4)
C11 0.155(8) 0.176(9) 0.102(6) 0.032(6) 0.013(6) 0.008(5)
C12 0.096(4) 0.095(4) 0.097(4) 0.000(3) 0.001(3) 0.004(3)
C13 0.110(4) 0.102(4) 0.104(5) 0.000(4) -0.009(4) 0.013(3)
C14 0.125(6) 0.117(5) 0.108(5) 0.002(4) 0.004(5) 0.013(4)
C15 0.161(9) 0.136(7) 0.140(8) 0.023(6) 0.003(7) 0.018(6)
C16 0.081(3) 0.108(5) 0.119(6) -0.012(3) 0.011(3) -0.012(4)
C17 0.116(5) 0.117(5) 0.175(8) -0.009(4) 0.052(5) -0.006(5)
C18A 0.116(5) 0.117(5) 0.175(8) -0.009(4) 0.052(5) -0.006(5)
C18B 0.097(10) 0.158(15) 0.114(13) -0.013(9) -0.007(8) -0.011(11)
C19A 0.150(11) 0.131(17) 0.288(18) -0.026(10) 0.112(12) -0.067(15)
C19B 0.150(11) 0.131(17) 0.288(18) -0.026(10) 0.112(12) -0.067(15)
C20 0.092(4) 0.096(3) 0.059(3) -0.003(3) -0.007(2) -0.001(2)
C21 0.084(3) 0.101(3) 0.074(3) 0.004(3) -0.008(3) -0.003(3)
C22 0.069(3) 0.104(4) 0.070(3) -0.002(3) -0.012(2) -0.002(2)
C23 0.085(3) 0.092(3) 0.054(2) -0.006(2) 0.002(2) 0.003(2)
C24 0.071(3) 0.113(4) 0.074(3) 0.002(3) 0.000(2) 0.004(3)
C25 0.075(3) 0.098(4) 0.079(3) -0.010(3) 0.001(2) 0.002(3)
C26 0.105(4) 0.122(5) 0.062(3) 0.001(3) 0.005(3) 0.005(3)
C27 0.082(3) 0.122(5) 0.065(3) -0.007(3) 0.002(2) 0.000(3)
C28 0.086(3) 0.096(3) 0.055(2) 0.009(3) -0.001(2) 0.003(2)
C29 0.075(3) 0.103(4) 0.069(3) 0.003(2) -0.009(2) 0.001(2)

loop_
_atom_type_symbol
_atom_type_description
_atom_type_scat_dispersion_real
_atom_type_scat_dispersion_imag
_atom_type_scat_source
C C 0.018 0.009
;
International Tables for Crystallography
(1992, Vol. C, Tables 4.2.6.8 and 6.1.1.4)
;
H H 0.000 0.000
;
International Tables for Crystallography
(1992, Vol. C, Table 6.1.1.4)
;
N N 0.031 0.018
;
International Tables for Crystallography
(1992, Vol. C, Tables 4.2.6.8 and 6.1.1.4)
;
O O 0.049 0.032
;
International Tables for Crystallography
(1992, Vol. C, Tables 4.2.6.8 and 6.1.1.4)
;
S S 0.333 0.557
;
International Tables for Crystallography
(1992, Vol. C, Tables 4.2.6.8 and 6.1.1.4)
;

loop_
_geom_angle_atom_site_label_1
_geom_angle_atom_site_label_2
_geom_angle_atom_site_label_3
_geom_angle_site_symmetry_1
_geom_angle_site_symmetry_2
_geom_angle_site_symmetry_3
_geom_angle
_geom_angle_publ_flag
O1 S1 O2 . . . 112.3(2) ?
O1 S1 O3 . . . 113.7(3) ?
O1 S1 C20 . . . 105.8(2) ?
O2 S1 O3 . . . 112.4(2) ?
O2 S1 C20 . . . 105.4(2) ?
O3 S1 C20 . . . 106.4(2) ?
C7 N1 C8 . . . 111.6(5) ?
C7 N1 C12 . . . 111.2(5) ?
C7 N1 C16 . . . 105.2(5) ?
C8 N1 C12 . . . 107.0(5) ?
C8 N1 C16 . . . 110.8(5) ?
C12 N1 C16 . . . 111.3(5) ?
C2 C1 C6 . . . 121.4(8) ?
C1 C2 C3 . . . 119.3(10) ?
C2 C3 C4 . . . 121.9(11) ?
C3 C4 C5 . . . 118.9(11) ?
C4 C5 C6 . . . 121.0(9) ?
C1 C6 C5 . . . 117.5(7) ?
C1 C6 C7 . . . 121.7(7) ?
C5 C6 C7 . . . 120.6(7) ?
N1 C7 C6 . . . 115.1(6) ?
N1 C8 C9 . . . 115.9(6) ?
C8 C9 C10 . . . 112.9(7) ?
C9 C10 C11 . . . 112.2(7) ?
N1 C12 C13 . . . 114.5(5) ?
C12 C13 C14 . . . 110.2(6) ?
C13 C14 C15 . . . 111.9(7) ?
N1 C16 C17 . . . 112.7(6) ?
C16 C17 C18A . . . 118.2(10) ?
C16 C17 C18B . . . 111.5(11) ?
C17 C18A C19A . . . 110.4(15) ?
C17 C18B C19B . . . 122(2) ?
S1 C20 C21 . . . 119.1(4) ?
S1 C20 C29 . . . 120.1(4) ?
C21 C20 C29 . . . 120.8(6) ?
C20 C21 C22 . . . 119.3(5) ?
O4 C22 C21 . . . 121.7(5) ?
O4 C22 C23 . . . 117.0(5) ?
C21 C22 C23 . . . 121.3(5) ?
C22 C23 C24 . . . 121.5(5) ?
C22 C23 C28 . . . 119.4(5) ?
C24 C23 C28 . . . 119.0(5) ?
C23 C24 C25 . . . 120.0(5) ?
O5 C25 C24 . . . 117.3(5) ?
O5 C25 C26 . . . 120.5(5) ?
C24 C25 C26 . . . 122.2(6) ?
C25 C26 C27 . . . 118.4(6) ?
C26 C27 C28 . . . 121.1(6) ?
C23 C28 C27 . . . 119.2(6) ?
C23 C28 C29 . . . 119.2(5) ?
C27 C28 C29 . . . 121.6(5) ?
C20 C29 C28 . . . 119.8(5) ?
C22 O4 H4O . . . 109.5 ?
C25 O5 H5O . . . 109.5 ?
C2 C1 H1 . . . 119.3 ?
C6 C1 H1 . . . 119.3 ?
C1 C2 H2 . . . 120.4 ?
C3 C2 H2 . . . 120.4 ?
C2 C3 H3 . . . 119.1 ?
C4 C3 H3 . . . 119.1 ?
C3 C4 H4 . . . 120.6 ?
C5 C4 H4 . . . 120.6 ?
C4 C5 H5 . . . 119.5 ?
C6 C5 H5 . . . 119.5 ?
N1 C7 H7A . . . 108.5 ?
N1 C7 H7B . . . 108.5 ?
C6 C7 H7A . . . 108.5 ?
C6 C7 H7B . . . 108.5 ?
H7A C7 H7B . . . 107.5 ?
N1 C8 H8A . . . 108.3 ?
N1 C8 H8B . . . 108.3 ?
C9 C8 H8A . . . 108.3 ?
C9 C8 H8B . . . 108.3 ?
H8A C8 H8B . . . 107.4 ?
C8 C9 H9A . . . 109.0 ?
C8 C9 H9B . . . 109.0 ?
C10 C9 H9A . . . 109.0 ?
C10 C9 H9B . . . 109.0 ?
H9A C9 H9B . . . 107.8 ?
C9 C10 H10A . . . 109.2 ?
C9 C10 H10B . . . 109.2 ?
C11 C10 H10A . . . 109.2 ?
C11 C10 H10B . . . 109.2 ?
H10A C10 H10B . . . 107.9 ?
C10 C11 H11A . . . 109.5 ?
C10 C11 H11B . . . 109.5 ?
C10 C11 H11C . . . 109.5 ?
H11A C11 H11B . . . 109.5 ?
H11A C11 H11C . . . 109.5 ?
H11B C11 H11C . . . 109.5 ?
N1 C12 H12A . . . 108.6 ?
N1 C12 H12B . . . 108.6 ?
C13 C12 H12A . . . 108.6 ?
C13 C12 H12B . . . 108.6 ?
H12A C12 H12B . . . 107.6 ?
C12 C13 H13A . . . 109.6 ?
C12 C13 H13B . . . 109.6 ?
C14 C13 H13A . . . 109.6 ?
C14 C13 H13B . . . 109.6 ?
H13A C13 H13B . . . 108.1 ?
C13 C14 H14A . . . 109.2 ?
C13 C14 H14B . . . 109.2 ?
C15 C14 H14A . . . 109.2 ?
C15 C14 H14B . . . 109.2 ?
H14A C14 H14B . . . 107.9 ?
C14 C15 H15A . . . 109.5 ?
C14 C15 H15B . . . 109.5 ?
C14 C15 H15C . . . 109.5 ?
H15A C15 H15B . . . 109.5 ?
H15A C15 H15C . . . 109.5 ?
H15B C15 H15C . . . 109.5 ?
N1 C16 H16A . . . 109.1 ?
N1 C16 H16B . . . 109.1 ?
C17 C16 H16A . . . 109.1 ?
C17 C16 H16B . . . 109.1 ?
H16A C16 H16B . . . 107.8 ?
C16 C17 H17A . . . 107.8 ?
C16 C17 H17B . . . 107.8 ?
C16 C17 H17C . . . 109.3 ?
C16 C17 H17D . . . 109.3 ?
C18A C17 H17A . . . 107.8 ?
C18A C17 H17B . . . 107.8 ?
C18B C17 H17C . . . 109.3 ?
C18B C17 H17D . . . 109.3 ?
H17A C17 H17B . . . 107.1 ?
H17C C17 H17D . . . 108.0 ?
C17 C18A H18A . . . 109.6 ?
C17 C18A H18B . . . 109.6 ?
C19A C18A H18A . . . 109.6 ?
C19A C18A H18B . . . 109.6 ?
H18A C18A H18B . . . 108.1 ?
C17 C18B H18C . . . 106.8 ?
C17 C18B H18D . . . 106.8 ?
C19B C18B H18C . . . 106.8 ?
C19B C18B H18D . . . 106.8 ?
H18C C18B H18D . . . 106.6 ?
C18A C19A H19A . . . 109.5 ?
C18A C19A H19B . . . 109.5 ?
C18A C19A H19C . . . 109.5 ?
H19A C19A H19B . . . 109.5 ?
H19A C19A H19C . . . 109.5 ?
H19B C19A H19C . . . 109.5 ?
C18B C19B H19D . . . 109.5 ?
C18B C19B H19E . . . 109.5 ?
C18B C19B H19F . . . 109.5 ?
H19D C19B H19E . . . 109.5 ?
H19D C19B H19F . . . 109.5 ?
H19E C19B H19F . . . 109.5 ?
C20 C21 H21 . . . 120.4 ?
C22 C21 H21 . . . 120.3 ?
C23 C24 H24 . . . 120.0 ?
C25 C24 H24 . . . 120.0 ?
C25 C26 H26 . . . 120.8 ?
C27 C26 H26 . . . 120.8 ?
C26 C27 H27 . . . 119.5 ?
C28 C27 H27 . . . 119.5 ?
C20 C29 H29 . . . 120.1 ?
C28 C29 H29 . . . 120.1 ?

loop_
_geom_bond_atom_site_label_1
_geom_bond_atom_site_label_2
_geom_bond_site_symmetry_1
_geom_bond_site_symmetry_2
_geom_bond_distance
_geom_bond_publ_flag
S1 O1 . . 1.455(5) ?
S1 O2 . . 1.481(5) ?
S1 O3 . . 1.453(4) ?
S1 C20 . . 1.753(7) ?
O4 C22 . . 1.375(7) ?
O5 C25 . . 1.392(7) ?
N1 C7 . . 1.555(9) ?
N1 C8 . . 1.543(8) ?
N1 C12 . . 1.540(9) ?
N1 C16 . . 1.519(9) ?
C1 C2 . . 1.398(14) ?
C1 C6 . . 1.388(11) ?
C2 C3 . . 1.348(19) ?
C3 C4 . . 1.372(19) ?
C4 C5 . . 1.399(16) ?
C5 C6 . . 1.394(13) ?
C6 C7 . . 1.511(10) ?
C8 C9 . . 1.504(11) ?
C9 C10 . . 1.473(11) ?
C10 C11 . . 1.530(13) ?
C12 C13 . . 1.522(11) ?
C13 C14 . . 1.491(10) ?
C14 C15 . . 1.507(14) ?
C16 C17 . . 1.527(12) ?
C17 C18A . . 1.40(2) ?
C17 C18B . . 1.44(2) ?
C18A C19A . . 1.54(3) ?
C18B C19B . . 1.56(4) ?
C20 C21 . . 1.411(9) ?
C20 C29 . . 1.389(8) ?
C21 C22 . . 1.389(8) ?
C22 C23 . . 1.416(8) ?
C23 C24 . . 1.421(8) ?
C23 C28 . . 1.405(8) ?
C24 C25 . . 1.347(9) ?
C25 C26 . . 1.387(9) ?
C26 C27 . . 1.401(10) ?
C27 C28 . . 1.387(8) ?
C28 C29 . . 1.440(9) ?
O4 H4O . . 0.820 ?
O5 H5O . . 0.820 ?
C1 H1 . . 0.930 ?
C2 H2 . . 0.930 ?
C3 H3 . . 0.930 ?
C4 H4 . . 0.930 ?
C5 H5 . . 0.930 ?
C7 H7A . . 0.970 ?
C7 H7B . . 0.970 ?
C8 H8A . . 0.970 ?
C8 H8B . . 0.970 ?
C9 H9A . . 0.970 ?
C9 H9B . . 0.970 ?
C10 H10A . . 0.970 ?
C10 H10B . . 0.970 ?
C11 H11A . . 0.960 ?
C11 H11B . . 0.960 ?
C11 H11C . . 0.960 ?
C12 H12A . . 0.970 ?
C12 H12B . . 0.970 ?
C13 H13A . . 0.970 ?
C13 H13B . . 0.970 ?
C14 H14A . . 0.970 ?
C14 H14B . . 0.970 ?
C15 H15A . . 0.960 ?
C15 H15B . . 0.960 ?
C15 H15C . . 0.960 ?
C16 H16A . . 0.970 ?
C16 H16B . . 0.970 ?
C17 H17A . . 0.970 ?
C17 H17B . . 0.970 ?
C17 H17C . . 0.970 ?
C17 H17D . . 0.970 ?
C18A H18A . . 0.970 ?
C18A H18B . . 0.970 ?
C18B H18C . . 0.970 ?
C18B H18D . . 0.970 ?
C19A H19A . . 0.960 ?
C19A H19B . . 0.960 ?
C19A H19C . . 0.960 ?
C19B H19D . . 0.960 ?
C19B H19E . . 0.960 ?
C19B H19F . . 0.960 ?
C21 H21 . . 0.930 ?
C24 H24 . . 0.930 ?
C26 H26 . . 0.930 ?
C27 H27 . . 0.930 ?
C29 H29 . . 0.930 ?

loop_
_geom_contact_atom_site_label_1
_geom_contact_atom_site_label_2
_geom_contact_distance
_geom_contact_site_symmetry_1
_geom_contact_site_symmetry_2
_geom_contact_publ_flag
O2 O4 2.758(6) . 5_655 ?
O3 O5 2.623(6) . 8_555 ?
O4 O2 2.758(6) . 5_655 ?
O5 O3 2.623(6) . 8_455 ?
S1 H4O 2.967 . 5_655 ?
S1 H5O 2.984 . 8_555 ?
O1 H3 2.946 . 2_645 ?
O1 H13A 2.609 . 5_655 ?
O1 H7B 2.323 . 5_655 ?
O1 H16B 2.655 . 5_655 ?
O2 H4O 1.943 . 5_655 ?
O2 H21 2.807 . 5_655 ?
O2 H7A 2.403 . . ?
O3 H5O 1.865 . 8_555 ?
O3 H8B 2.825 . 7_645 ?
O3 H26 2.871 . 8_555 ?
O4 H15C 2.777 . 2_545 ?
O5 H11C 2.659 . 8_455 ?
O5 H12A 2.482 . 2_545 ?
O5 H17A 2.883 . 2_545 ?
O5 H17D 2.797 . 2_545 ?
C2 H19A 2.869 . 8_555 ?
C4 H18D 2.713 . 6_555 ?
C7 H21 2.837 . 5_655 ?
C10 H19F 2.888 . 8_555 ?
C11 H19F 2.944 . 8_555 ?
C21 H7B 2.895 . 5_655 ?
C23 H18B 2.888 . . ?
C23 H18C 2.688 . . ?
C24 H18B 2.653 . . ?
C24 H18C 2.556 . . ?
C25 H17D 2.909 . 2_545 ?
C25 H18B 2.897 . . ?
C25 H18C 2.979 . . ?
C25 H19E 2.820 . . ?
C26 H19E 2.937 . . ?

loop_
_geom_hbond_atom_site_label_D
_geom_hbond_atom_site_label_H
_geom_hbond_atom_site_label_A
_geom_hbond_site_symmetry_D
_geom_hbond_site_symmetry_H
_geom_hbond_site_symmetry_A
_geom_hbond_distance_DH
_geom_hbond_distance_HA
_geom_hbond_distance_DA
_geom_hbond_angle_DHA
_geom_hbond_publ_flag
O4 H4O O2 . . 5_655 0.82 1.94 2.758(6) 172 yes
O5 H5O O3 . . 8_455 0.82 1.87 2.623(6) 153 yes

loop_
_geom_torsion_atom_site_label_1
_geom_torsion_atom_site_label_2
_geom_torsion_atom_site_label_3
_geom_torsion_atom_site_label_4
_geom_torsion_site_symmetry_1
_geom_torsion_site_symmetry_2
_geom_torsion_site_symmetry_3
_geom_torsion_site_symmetry_4
_geom_torsion
_geom_torsion_publ_flag
O1 S1 C20 C21 . . . . -41.9(6) ?
O1 S1 C20 C29 . . . . 137.6(5) ?
O2 S1 C20 C21 . . . . 77.2(5) ?
O2 S1 C20 C29 . . . . -103.3(5) ?
O3 S1 C20 C21 . . . . -163.2(5) ?
O3 S1 C20 C29 . . . . 16.3(6) ?
C7 N1 C8 C9 . . . . -61.7(8) ?
C8 N1 C7 C6 . . . . -64.9(7) ?
C7 N1 C12 C13 . . . . 68.9(7) ?
C12 N1 C7 C6 . . . . 54.5(7) ?
C7 N1 C16 C17 . . . . 178.5(6) ?
C16 N1 C7 C6 . . . . 175.0(6) ?
C8 N1 C12 C13 . . . . -169.1(6) ?
C12 N1 C8 C9 . . . . 176.5(6) ?
C8 N1 C16 C17 . . . . 57.9(8) ?
C16 N1 C8 C9 . . . . 55.1(8) ?
C12 N1 C16 C17 . . . . -61.0(8) ?
C16 N1 C12 C13 . . . . -48.0(8) ?
C2 C1 C6 C5 . . . . 0.2(10) ?
C2 C1 C6 C7 . . . . 176.1(9) ?
C6 C1 C2 C3 . . . . 0.0(16) ?
C1 C2 C3 C4 . . . . 0.3(15) ?
C2 C3 C4 C5 . . . . -0.9(18) ?
C3 C4 C5 C6 . . . . 1.1(17) ?
C4 C5 C6 C1 . . . . -0.8(14) ?
C4 C5 C6 C7 . . . . -176.7(9) ?
C1 C6 C7 N1 . . . . 88.7(9) ?
C5 C6 C7 N1 . . . . -95.5(9) ?
N1 C8 C9 C10 . . . . -163.2(7) ?
C8 C9 C10 C11 . . . . 176.1(8) ?
N1 C12 C13 C14 . . . . -171.3(6) ?
C12 C13 C14 C15 . . . . -173.9(7) ?
N1 C16 C17 C18A . . . . -144.5(14) ?
N1 C16 C17 C18B . . . . 175.9(11) ?
C16 C17 C18A C19A . . . . -167.5(18) ?
C16 C17 C18B C19B . . . . 156.7(19) ?
S1 C20 C21 C22 . . . . 177.5(5) ?
S1 C20 C29 C28 . . . . -177.4(4) ?
C21 C20 C29 C28 . . . . 2.1(9) ?
C29 C20 C21 C22 . . . . -2.0(10) ?
C20 C21 C22 O4 . . . . 179.0(6) ?
C20 C21 C22 C23 . . . . -0.8(10) ?
O4 C22 C23 C24 . . . . 2.2(9) ?
O4 C22 C23 C28 . . . . -176.5(5) ?
C21 C22 C23 C24 . . . . -177.9(6) ?
C21 C22 C23 C28 . . . . 3.3(9) ?
C22 C23 C24 C25 . . . . -177.2(6) ?
C22 C23 C28 C27 . . . . 177.5(6) ?
C22 C23 C28 C29 . . . . -3.1(8) ?
C24 C23 C28 C27 . . . . -1.3(9) ?
C24 C23 C28 C29 . . . . 178.1(5) ?
C28 C23 C24 C25 . . . . 1.5(9) ?
C23 C24 C25 O5 . . . . -179.6(5) ?
C23 C24 C25 C26 . . . . 0.4(8) ?
O5 C25 C26 C27 . . . . 177.5(6) ?
C24 C25 C26 C27 . . . . -2.5(10) ?
C25 C26 C27 C28 . . . . 2.7(10) ?
C26 C27 C28 C23 . . . . -0.8(9) ?
C26 C27 C28 C29 . . . . 179.8(4) ?
C23 C28 C29 C20 . . . . 0.4(7) ?
C27 C28 C29 C20 . . . . 179.8(4) ?
